data_4020175
loop_
_publ_author_name
'Dwight D. Kim'
'Suk Joong Lee'
'Peter Beak'

_journal_name_full 'Journal of Organic Chemistry'
_journal_page_first 5376
_journal_page_last 5386
_journal_paper_doi 10.1021/jo047752m
_journal_volume 70
_journal_year 2005
_chemical_absolute_configuration ad
_chemical_formula_moiety 'C30 H38 Br N O5'
_chemical_formula_sum 'C30 H38 Br N O5'
_chemical_formula_weight 572.52
_space_group_IT_number 4
_symmetry_cell_setting monoclinic
_symmetry_space_group_name_Hall 'P 2yb'
_symmetry_space_group_name_H-M 'P 1 21 1'
_cell_angle_alpha 90.00
_cell_angle_beta 94.881(10)
_cell_angle_gamma 90.00
_cell_formula_units_Z 2
_cell_length_a 12.374(7)
_cell_length_b 6.317(4)
_cell_length_c 18.860(11)
_cell_measurement_temperature 193(2)
_cell_volume 1468.8(14)
_diffrn_ambient_temperature 193(2)
_exptl_crystal_density_diffrn 1.295
_cod_depositor_comments
;
The following automatic conversions were performed:
'_symmetry_cell_setting' value 'Monoclinic' changed to 'monoclinic'
according to '/home/saulius/struct/CIF-dictionaries/cif_core.dic'
dictionary named 'cif_core.dic' version 2.4.1 from 2010-06-29.

Automatic conversion script
Id: cif_fix_enum 1527 2010-12-29 10:47:43Z saulius 
;
_cod_original_sg_symbol_Hall 'P 2yb '
_cod_original_sg_symbol_H-M 'P 21'
_cod_database_code 4020175

loop_
_symmetry_equiv_pos_as_xyz
'x, y, z'
'-x, y+1/2, -z'

loop_
_atom_site_label
_atom_site_type_symbol
_atom_site_fract_x
_atom_site_fract_y
_atom_site_fract_z
_atom_site_U_iso_or_equiv
_atom_site_adp_type
_atom_site_occupancy
_atom_site_symmetry_multiplicity
_atom_site_calc_flag
_atom_site_refinement_flags
_atom_site_disorder_assembly
_atom_site_disorder_group
Br1 Br 0.59489(6) 0.45468(16) 0.49145(4) 0.0642(3) Uani 1 1 d . . .
C1 C 0.7634(4) 0.9555(15) 0.4103(3) 0.0327(14) Uani 1 1 d . . .
H1 H 0.7798 1.0978 0.4236 0.039 Uiso 1 1 calc R . .
C2 C 0.7008(5) 0.8387(11) 0.4521(3) 0.0408(19) Uani 1 1 d . . .
H2 H 0.6724 0.8994 0.4928 0.049 Uiso 1 1 calc R . .
C3 C 0.6791(5) 0.6225(12) 0.4330(3) 0.0385(19) Uani 1 1 d . . .
C4 C 0.7170(5) 0.5411(9) 0.3732(3) 0.0349(18) Uani 1 1 d . . .
H4 H 0.7014 0.3983 0.3603 0.042 Uiso 1 1 calc R . .
C5 C 0.7772(5) 0.6628(10) 0.3315(3) 0.0376(18) Uani 1 1 d . . .
H5 H 0.8018 0.6036 0.2894 0.045 Uiso 1 1 calc R . .
C6 C 0.8040(5) 0.8764(9) 0.3495(3) 0.0312(18) Uani 1 1 d . . .
C7 C 0.8757(5) 1.0050(10) 0.3053(3) 0.0305(18) Uani 1 1 d . . .
H7 H 0.8733 1.1544 0.3226 0.037 Uiso 1 1 calc R . .
C8 C 0.9956(4) 0.9345(14) 0.3137(3) 0.0310(15) Uani 1 1 d . . .
H8 H 1.0007 0.7945 0.2895 0.037 Uiso 1 1 calc R . .
C9 C 1.0409(5) 0.9067(10) 0.3918(3) 0.0366(19) Uani 1 1 d . . .
H9A H 1.1125 0.8363 0.3929 0.044 Uiso 1 1 calc R . .
H9B H 0.9918 0.8124 0.4161 0.044 Uiso 1 1 calc R . .
C10 C 1.0537(6) 1.1169(11) 0.4335(3) 0.047(2) Uani 1 1 d . . .
H10A H 1.0866 1.0895 0.4823 0.056 Uiso 1 1 calc R . .
H10B H 0.9817 1.1825 0.4370 0.056 Uiso 1 1 calc R . .
C11 C 1.1275(5) 1.2693(10) 0.3940(3) 0.0417(19) Uani 1 1 d . . .
H11A H 1.1323 1.4074 0.4190 0.050 Uiso 1 1 calc R . .
H11B H 1.2015 1.2093 0.3951 0.050 Uiso 1 1 calc R . .
C12 C 1.0827(5) 1.3034(9) 0.3166(3) 0.0345(17) Uani 1 1 d . . .
H12A H 1.0113 1.3746 0.3150 0.041 Uiso 1 1 calc R . .
H12B H 1.1328 1.3943 0.2918 0.041 Uiso 1 1 calc R . .
C13 C 1.0710(5) 1.0878(10) 0.2798(3) 0.0299(16) Uani 1 1 d . . .
C14 C 1.1297(5) 1.0422(10) 0.2268(4) 0.0335(19) Uani 1 1 d . . .
H14 H 1.1743 1.1509 0.2104 0.040 Uiso 1 1 calc R . .
C15 C 1.0437(5) 0.7770(10) 0.1421(3) 0.0297(17) Uani 1 1 d . . .
C16 C 0.9999(5) 0.9104(11) 0.0890(3) 0.0315(18) Uani 1 1 d . . .
H16 H 1.0313 1.0465 0.0847 0.038 Uiso 1 1 calc R . .
C17 C 0.9127(5) 0.8550(10) 0.0420(3) 0.0358(18) Uani 1 1 d . . .
H17 H 0.8849 0.9512 0.0063 0.043 Uiso 1 1 calc R . .
C18 C 0.8666(5) 0.6562(12) 0.0479(3) 0.0338(17) Uani 1 1 d . . .
C19 C 0.9075(5) 0.5193(10) 0.1000(3) 0.035(2) Uani 1 1 d . . .
H19 H 0.8750 0.3840 0.1037 0.042 Uiso 1 1 calc R . .
C20 C 0.9944(5) 0.5730(10) 0.1469(3) 0.0393(18) Uani 1 1 d . . .
H20 H 1.0216 0.4752 0.1823 0.047 Uiso 1 1 calc R . .
C21 C 0.8371(4) 1.0081(9) 0.2256(3) 0.0325(18) Uani 1 1 d . A .
H21A H 0.8945 1.0734 0.1994 0.039 Uiso 1 1 calc R . .
H21B H 0.8280 0.8601 0.2089 0.039 Uiso 1 1 calc R . .
C22 C 0.7327(6) 1.1251(11) 0.2068(4) 0.0372(18) Uani 1 1 d DU . .
C23 C 0.6106(9) 1.244(2) 0.1084(5) 0.059(3) Uani 0.755(11) 1 d PDU A 1
H23A H 0.6276 1.3964 0.1140 0.071 Uiso 0.755(11) 1 calc PR A 1
H23B H 0.5461 1.2115 0.1341 0.071 Uiso 0.755(11) 1 calc PR A 1
C24 C 0.5907(9) 1.1854(19) 0.0303(5) 0.067(3) Uani 0.755(11) 1 d PDU A 1
H24A H 0.6571 1.2088 0.0066 0.100 Uiso 0.755(11) 1 calc PR A 1
H24B H 0.5323 1.2738 0.0078 0.100 Uiso 0.755(11) 1 calc PR A 1
H24C H 0.5698 1.0360 0.0260 0.100 Uiso 0.755(11) 1 calc PR A 1
C25 C 1.2261(6) 0.7267(13) 0.1969(4) 0.0414(19) Uani 1 1 d . . .
C26 C 1.4104(6) 0.7268(14) 0.2575(5) 0.064(2) Uani 1 1 d . . .
C27 C 1.4675(5) 0.8994(12) 0.3030(4) 0.064(3) Uani 1 1 d . . .
H27A H 1.4704 1.0295 0.2749 0.095 Uiso 1 1 calc R . .
H27B H 1.5413 0.8536 0.3186 0.095 Uiso 1 1 calc R . .
H27C H 1.4273 0.9261 0.3447 0.095 Uiso 1 1 calc R . .
C28 C 1.3937(6) 0.5271(11) 0.3026(5) 0.118(4) Uani 1 1 d . . .
H28A H 1.3409 0.5576 0.3371 0.177 Uiso 1 1 calc R . .
H28B H 1.4629 0.4856 0.3279 0.177 Uiso 1 1 calc R . .
H28C H 1.3666 0.4113 0.2713 0.177 Uiso 1 1 calc R . .
C29 C 1.4706(6) 0.6800(15) 0.1930(5) 0.105(4) Uani 1 1 d . . .
H29A H 1.4401 0.5529 0.1691 0.158 Uiso 1 1 calc R . .
H29B H 1.5475 0.6563 0.2078 0.158 Uiso 1 1 calc R . .
H29C H 1.4634 0.8003 0.1601 0.158 Uiso 1 1 calc R . .
C30 C 0.7378(5) 0.7089(12) -0.0532(4) 0.064(2) Uani 1 1 d . . .
H30A H 0.7145 0.8455 -0.0352 0.095 Uiso 1 1 calc R . .
H30B H 0.6757 0.6374 -0.0785 0.095 Uiso 1 1 calc R . .
H30C H 0.7941 0.7322 -0.0859 0.095 Uiso 1 1 calc R . .
O1 O 0.7032(6) 1.1142(14) 0.1354(3) 0.047(2) Uani 0.755(11) 1 d PDU A 1
O2 O 0.6868(4) 1.2408(8) 0.2442(2) 0.0605(15) Uani 1 1 d . A .
O4 O 1.3039(4) 0.8236(7) 0.2384(2) 0.0436(12) Uani 1 1 d . . .
O5 O 1.2369(4) 0.5520(7) 0.1671(3) 0.0593(15) Uani 1 1 d . . .
O3 O 0.7799(4) 0.5814(7) 0.0044(2) 0.0546(14) Uani 1 1 d . . .
N1 N 1.1313(5) 0.8374(9) 0.1917(3) 0.0298(15) Uani 1 1 d . . .
O6 O 0.681(2) 1.020(3) 0.1500(9) 0.047(4) Uani 0.245(11) 1 d PDU A 2
C31 C 0.5767(19) 1.106(5) 0.1194(12) 0.055(3) Uani 0.245(11) 1 d PDU A 2
H31A H 0.5353 1.1677 0.1571 0.066 Uiso 0.245(11) 1 calc PR A 2
H31B H 0.5324 0.9940 0.0944 0.066 Uiso 0.245(11) 1 calc PR A 2
C32 C 0.606(3) 1.276(4) 0.068(2) 0.059(4) Uani 0.245(11) 1 d PDU A 2
H32A H 0.6324 1.4020 0.0940 0.088 Uiso 0.245(11) 1 calc PR A 2
H32B H 0.5424 1.3123 0.0357 0.088 Uiso 0.245(11) 1 calc PR A 2
H32C H 0.6637 1.2226 0.0394 0.088 Uiso 0.245(11) 1 calc PR A 2

loop_
_atom_site_aniso_label
_atom_site_aniso_U_11
_atom_site_aniso_U_22
_atom_site_aniso_U_33
_atom_site_aniso_U_23
_atom_site_aniso_U_13
_atom_site_aniso_U_12
Br1 0.0711(5) 0.0512(5) 0.0743(5) 0.0155(6) 0.0292(4) -0.0032(6)
C1 0.035(4) 0.025(3) 0.039(4) -0.005(5) 0.007(3) 0.008(5)
C2 0.044(5) 0.039(5) 0.041(5) -0.006(4) 0.012(4) 0.005(4)
C3 0.032(5) 0.048(5) 0.037(5) 0.021(4) 0.014(4) 0.009(4)
C4 0.044(5) 0.021(4) 0.041(4) 0.009(3) 0.012(4) 0.000(3)
C5 0.045(5) 0.033(5) 0.037(4) -0.007(4) 0.011(4) 0.002(4)
C6 0.026(4) 0.035(5) 0.033(4) 0.004(3) 0.004(3) 0.006(3)
C7 0.040(4) 0.024(5) 0.029(4) -0.004(3) 0.009(3) -0.007(3)
C8 0.036(4) 0.027(4) 0.030(4) -0.001(4) 0.006(3) 0.002(4)
C9 0.038(4) 0.029(6) 0.042(4) 0.007(4) 0.004(3) 0.002(3)
C10 0.065(6) 0.049(5) 0.026(4) 0.003(4) -0.004(4) -0.003(4)
C11 0.056(5) 0.036(5) 0.031(4) -0.015(4) -0.006(4) 0.010(4)
C12 0.049(5) 0.022(4) 0.032(4) 0.000(3) 0.003(3) -0.005(3)
C13 0.039(4) 0.031(4) 0.020(4) 0.001(3) 0.003(3) 0.003(3)
C14 0.037(5) 0.024(4) 0.038(5) 0.002(4) -0.009(4) -0.009(3)
C15 0.035(5) 0.027(4) 0.028(4) -0.004(4) 0.005(4) 0.003(4)
C16 0.037(4) 0.025(5) 0.034(4) 0.002(4) 0.008(3) 0.003(4)
C17 0.035(4) 0.043(5) 0.029(4) 0.006(3) 0.002(4) -0.002(4)
C18 0.020(4) 0.048(5) 0.033(5) -0.005(4) 0.001(4) -0.004(4)
C19 0.039(4) 0.028(6) 0.035(4) 0.005(4) -0.010(3) -0.008(3)
C20 0.047(5) 0.036(5) 0.035(5) 0.013(4) 0.002(4) 0.014(4)
C21 0.038(4) 0.022(5) 0.039(4) -0.002(3) 0.010(3) 0.007(3)
C22 0.048(5) 0.030(4) 0.036(4) 0.000(4) 0.014(4) -0.002(4)
C23 0.059(5) 0.062(6) 0.054(5) 0.006(5) -0.007(5) 0.018(5)
C24 0.068(6) 0.061(7) 0.065(6) 0.002(6) -0.033(5) 0.020(5)
C25 0.040(6) 0.048(6) 0.037(5) 0.002(4) 0.006(4) -0.005(5)
C26 0.032(5) 0.064(6) 0.092(7) 0.002(6) -0.015(5) 0.000(5)
C27 0.040(4) 0.071(8) 0.077(5) 0.002(5) -0.012(4) 0.009(5)
C28 0.107(8) 0.050(7) 0.182(9) 0.053(6) -0.081(7) -0.019(5)
C29 0.055(6) 0.117(9) 0.147(9) -0.065(7) 0.027(6) 0.003(6)
C30 0.056(5) 0.077(6) 0.053(5) -0.008(5) -0.020(4) 0.010(5)
O1 0.054(4) 0.050(5) 0.037(4) 0.011(4) 0.004(3) 0.019(4)
O2 0.069(4) 0.059(4) 0.053(3) -0.013(3) 0.003(3) 0.030(3)
O4 0.031(3) 0.039(3) 0.058(3) -0.012(3) -0.008(3) 0.007(2)
O5 0.055(3) 0.040(4) 0.082(4) -0.026(3) -0.003(3) 0.009(3)
O3 0.056(4) 0.058(3) 0.045(3) 0.009(3) -0.020(3) -0.006(3)
N1 0.026(4) 0.027(3) 0.036(4) -0.003(3) -0.002(3) 0.003(3)
O6 0.055(7) 0.051(9) 0.036(7) 0.006(6) 0.000(6) 0.019(7)
C31 0.061(6) 0.056(7) 0.047(6) 0.008(6) -0.002(5) 0.020(6)
C32 0.061(7) 0.058(8) 0.054(7) 0.010(7) -0.012(7) 0.022(7)

loop_
_geom_bond_atom_site_label_1
_geom_bond_atom_site_label_2
_geom_bond_distance
_geom_bond_site_symmetry_2
_geom_bond_publ_flag
Br1 C3 1.903(6) . ?
C1 C2 1.368(8) . ?
C1 C6 1.383(7) . ?
C1 H1 0.9500 . ?
C2 C3 1.432(9) . ?
C2 H2 0.9500 . ?
C3 C4 1.359(8) . ?
C4 C5 1.366(8) . ?
C4 H4 0.9500 . ?
C5 C6 1.424(8) . ?
C5 H5 0.9500 . ?
C6 C7 1.507(7) . ?
C7 C21 1.537(7) . ?
C7 C8 1.545(7) . ?
C7 H7 1.0000 . ?
C8 C13 1.523(8) . ?
C8 C9 1.541(7) . ?
C8 H8 1.0000 . ?
C9 C10 1.544(8) . ?
C9 H9A 0.9900 . ?
C9 H9B 0.9900 . ?
C10 C11 1.559(8) . ?
C10 H10A 0.9900 . ?
C10 H10B 0.9900 . ?
C11 C12 1.533(7) . ?
C11 H11A 0.9900 . ?
C11 H11B 0.9900 . ?
C12 C13 1.530(8) . ?
C12 H12A 0.9900 . ?
C12 H12B 0.9900 . ?
C13 C14 1.315(8) . ?
C14 N1 1.454(7) . ?
C14 H14 0.9500 . ?
C15 C16 1.384(7) . ?
C15 N1 1.422(7) . ?
C15 C20 1.432(8) . ?
C16 C17 1.382(7) . ?
C16 H16 0.9500 . ?
C17 C18 1.387(8) . ?
C17 H17 0.9500 . ?
C18 C19 1.373(8) . ?
C18 O3 1.378(7) . ?
C19 C20 1.375(8) . ?
C19 H19 0.9500 . ?
C20 H20 0.9500 . ?
C21 C22 1.504(8) . ?
C21 H21A 0.9900 . ?
C21 H21B 0.9900 . ?
C22 O2 1.192(7) . ?
C22 O1 1.366(7) . ?
C22 O6 1.370(11) . ?
C23 O1 1.464(12) . ?
C23 C24 1.519(11) . ?
C23 H23A 0.9900 . ?
C23 H23B 0.9900 . ?
C24 H24A 0.9800 . ?
C24 H24B 0.9800 . ?
C24 H24C 0.9800 . ?
C25 O5 1.251(7) . ?
C25 O4 1.336(7) . ?
C25 N1 1.362(8) . ?
C26 O4 1.471(8) . ?
C26 C29 1.510(10) . ?
C26 C27 1.523(9) . ?
C26 C28 1.545(10) . ?
C27 H27A 0.9800 . ?
C27 H27B 0.9800 . ?
C27 H27C 0.9800 . ?
C28 H28A 0.9800 . ?
C28 H28B 0.9800 . ?
C28 H28C 0.9800 . ?
C29 H29A 0.9800 . ?
C29 H29B 0.9800 . ?
C29 H29C 0.9800 . ?
C30 O3 1.416(7) . ?
C30 H30A 0.9800 . ?
C30 H30B 0.9800 . ?
C30 H30C 0.9800 . ?
O6 C31 1.48(3) . ?
C31 C32 1.517(14) . ?
C31 H31A 0.9900 . ?
C31 H31B 0.9900 . ?
C32 H32A 0.9800 . ?
C32 H32B 0.9800 . ?
C32 H32C 0.9800 . ?
